data_7031535
loop_
_publ_author_name
'Wang, Jia-Bao'
'Lu, Ling-Pan'
'Liu, Jing-Yu'
'Li, Yue-Sheng'

_publ_section_title
;
 [ONN]-type amine pyridine(s) phenolate-based oxovanadium(v) catalysts for
 ethylene homo- and copolymerization.
;
_journal_issue 34
_journal_name_full 'Dalton transactions (Cambridge, England : 2003)'
_journal_page_first 12926
_journal_paper_doi 10.1039/c4dt01166j
_journal_volume 43
_journal_year 2014
_chemical_formula_moiety 'C28 H37 N2 O5 V'
_chemical_formula_sum 'C28 H37 N2 O5 V'
_chemical_formula_weight 532.54
_chemical_name_systematic
; 
 ? 
;
_space_group_IT_number 14
_symmetry_cell_setting monoclinic
_symmetry_space_group_name_Hall '-P 2yn'
_symmetry_space_group_name_H-M 'P 1 21/n 1'
_atom_sites_solution_hydrogens geom
_atom_sites_solution_primary direct
_atom_sites_solution_secondary difmap
_audit_creation_method SHELXL-97
_cell_angle_alpha 90.00
_cell_angle_beta 106.070(1)
_cell_angle_gamma 90.00
_cell_formula_units_Z 8
_cell_length_a 14.0405(7)
_cell_length_b 16.1686(8)
_cell_length_c 25.3609(12)
_cell_measurement_reflns_used 5246
_cell_measurement_temperature 185(2)
_cell_measurement_theta_max 22.70
_cell_measurement_theta_min 2.29
_cell_volume 5532.3(5)
_computing_cell_refinement 'Bruker SMART'
_computing_data_collection 'Bruker SMART'
_computing_data_reduction 'Bruker SAINT'
_computing_molecular_graphics 'Bruker SHELXTL'
_computing_publication_material 'Bruker SHELXTL'
_computing_structure_refinement 'SHELXL-97 (Sheldrick, 1997)'
_computing_structure_solution 'SHELXS-97 (Sheldrick, 1990)'
_diffrn_ambient_temperature 185(2)
_diffrn_measured_fraction_theta_full 0.999
_diffrn_measured_fraction_theta_max 0.999
_diffrn_measurement_device_type 'Bruker APEX CCD area detector'
_diffrn_measurement_method '\f and \w scans'
_diffrn_radiation_monochromator graphite
_diffrn_radiation_source 'fine-focus sealed tube'
_diffrn_radiation_type MoK\a
_diffrn_radiation_wavelength 0.71073
_diffrn_reflns_av_R_equivalents 0.0492
_diffrn_reflns_av_unetI/netI 0.0554
_diffrn_reflns_limit_h_max 15
_diffrn_reflns_limit_h_min -17
_diffrn_reflns_limit_k_max 19
_diffrn_reflns_limit_k_min -19
_diffrn_reflns_limit_l_max 31
_diffrn_reflns_limit_l_min -31
_diffrn_reflns_number 33307
_diffrn_reflns_theta_full 26.05
_diffrn_reflns_theta_max 26.05
_diffrn_reflns_theta_min 1.51
_exptl_absorpt_coefficient_mu 0.397
_exptl_absorpt_correction_T_max 0.9355
_exptl_absorpt_correction_T_min 0.8801
_exptl_absorpt_correction_type multi-scan
_exptl_absorpt_process_details SADABS
_exptl_crystal_colour black
_exptl_crystal_density_diffrn 1.279
_exptl_crystal_density_method 'not measured'
_exptl_crystal_description block
_exptl_crystal_F_000 2256
_exptl_crystal_size_max 0.33
_exptl_crystal_size_mid 0.25
_exptl_crystal_size_min 0.17
_refine_diff_density_max 0.719
_refine_diff_density_min -0.333
_refine_diff_density_rms 0.068
_refine_ls_extinction_method none
_refine_ls_goodness_of_fit_ref 1.045
_refine_ls_hydrogen_treatment constr
_refine_ls_matrix_type full
_refine_ls_number_parameters 729
_refine_ls_number_reflns 10929
_refine_ls_number_restraints 84
_refine_ls_restrained_S_all 1.065
_refine_ls_R_factor_all 0.1004
_refine_ls_R_factor_gt 0.0627
_refine_ls_shift/su_max 0.005
_refine_ls_shift/su_mean 0.000
_refine_ls_structure_factor_coef Fsqd
_refine_ls_weighting_details 'calc w=1/[\s^2^(Fo^2^)+(0.0774P)^2^+2.4526P] where P=(Fo^2^+2Fc^2^)/3'
_refine_ls_weighting_scheme calc
_refine_ls_wR_factor_gt 0.1469
_refine_ls_wR_factor_ref 0.1695
_reflns_number_gt 7309
_reflns_number_total 10929
_reflns_threshold_expression >2\s(I)
_cod_data_source_file c4dt01166j2.cif
_cod_data_source_block w2
_cod_depositor_comments
;
The following automatic conversions were performed:

'_symmetry_cell_setting' value 'Monoclinic' changed to 'monoclinic'
according to
/usr/data/users/saulius/crontab/automatic-downloads/rss-feeds/RSC/lib/dictionaries/cif_core.dic
dictionary named 'cif_core.dic' version 2.4.2 from 2011-04-26.

Automatic conversion script
Id: cif_fix_values 2281 2013-09-26 08:29:07Z andrius 

 Adding full bibliography for 7031534--7031536.cif.
;
_cod_original_sg_symbol_H-M 'P 21/n'
_cod_database_code 7031535

loop_
_symmetry_equiv_pos_as_xyz
'x, y, z'
'-x+1/2, y+1/2, -z+1/2'
'-x, -y, -z'
'x-1/2, -y-1/2, z-1/2'

loop_
_atom_site_label
_atom_site_type_symbol
_atom_site_fract_x
_atom_site_fract_y
_atom_site_fract_z
_atom_site_U_iso_or_equiv
_atom_site_adp_type
_atom_site_occupancy
_atom_site_symmetry_multiplicity
_atom_site_calc_flag
_atom_site_refinement_flags
_atom_site_disorder_assembly
_atom_site_disorder_group
V1 V -0.01956(4) 0.19553(4) 0.87759(2) 0.04015(17) Uani 1 1 d . A .
V2 V 0.49715(4) 0.32698(4) 0.89115(2) 0.04256(18) Uani 1 1 d . B .
N1 N 0.11321(18) 0.13040(16) 0.84825(11) 0.0376(6) Uani 1 1 d . . .
N2 N 0.05265(18) 0.29454(15) 0.84350(11) 0.0366(6) Uani 1 1 d . . .
N3 N 0.61622(18) 0.40348(15) 0.85662(10) 0.0340(6) Uani 1 1 d . . .
N4 N 0.56654(18) 0.23607(16) 0.85018(10) 0.0366(6) Uani 1 1 d . . .
O1 O -0.09704(17) 0.25534(15) 0.89431(10) 0.0511(6) Uani 1 1 d . . .
O2 O -0.08769(15) 0.18747(14) 0.80070(9) 0.0415(5) Uani 1 1 d . . .
O3 O 0.08380(17) 0.21056(15) 0.93834(9) 0.0478(6) Uani 1 1 d D . .
O4 O -0.05570(18) 0.09340(15) 0.89313(10) 0.0542(6) Uani 1 1 d . . .
O5 O -0.17139(17) 0.30333(15) 0.72745(10) 0.0511(6) Uani 1 1 d . . .
O6 O 0.42701(18) 0.26221(16) 0.90982(11) 0.0586(7) Uani 1 1 d . . .
O7 O 0.41712(15) 0.33694(14) 0.81569(9) 0.0442(6) Uani 1 1 d . . .
O8 O 0.45996(17) 0.42534(15) 0.91123(10) 0.0549(7) Uani 1 1 d D . .
O9 O 0.60885(17) 0.31160(14) 0.94768(9) 0.0461(6) Uani 1 1 d . . .
O10 O 0.33576(17) 0.22161(15) 0.74130(10) 0.0527(6) Uani 1 1 d . . .
C1 C 0.1582(2) 0.0665(2) 0.89000(14) 0.0443(8) Uani 1 1 d . . .
H1A H 0.1078 0.0232 0.8888 0.053 Uiso 1 1 calc R . .
H1B H 0.1732 0.0927 0.9267 0.053 Uiso 1 1 calc R . .
C2 C 0.1852(2) 0.19704(18) 0.84687(14) 0.0372(7) Uani 1 1 d . . .
H2A H 0.2243 0.1809 0.8215 0.045 Uiso 1 1 calc R . .
H2B H 0.2316 0.2035 0.8839 0.045 Uiso 1 1 calc R . .
C3 C 0.0738(2) 0.0907(2) 0.79341(14) 0.0429(8) Uani 1 1 d . . .
H3A H 0.0262 0.0469 0.7964 0.051 Uiso 1 1 calc R . .
H3B H 0.1293 0.0638 0.7831 0.051 Uiso 1 1 calc R . .
C4 C 0.0231(2) 0.14914(19) 0.74864(13) 0.0378(7) Uani 1 1 d . . .
C5 C -0.0556(2) 0.1959(2) 0.75628(13) 0.0385(7) Uani 1 1 d . . .
C6 C -0.0992(2) 0.2552(2) 0.71593(14) 0.0427(8) Uani 1 1 d . . .
C7 C -0.0697(2) 0.2615(2) 0.66815(14) 0.0469(8) Uani 1 1 d . . .
H7 H -0.1005 0.3011 0.6411 0.056 Uiso 1 1 calc R . .
C8 C 0.0043(3) 0.2105(2) 0.65941(15) 0.0479(9) Uani 1 1 d . . .
C9 C 0.0507(2) 0.1560(2) 0.70011(14) 0.0456(8) Uani 1 1 d . . .
H9 H 0.1028 0.1222 0.6950 0.055 Uiso 1 1 calc R . .
C10 C 0.1353(2) 0.27802(19) 0.82878(13) 0.0352(7) Uani 1 1 d . . .
C11 C 0.1760(2) 0.3359(2) 0.80104(14) 0.0448(8) Uani 1 1 d . . .
H11 H 0.2349 0.3235 0.7911 0.054 Uiso 1 1 calc R . .
C12 C 0.1303(3) 0.4116(2) 0.78792(15) 0.0516(9) Uani 1 1 d . . .
H12 H 0.1571 0.4518 0.7687 0.062 Uiso 1 1 calc R . .
C13 C 0.0456(3) 0.4280(2) 0.80302(15) 0.0490(9) Uani 1 1 d . . .
H13 H 0.0132 0.4799 0.7946 0.059 Uiso 1 1 calc R . .
C14 C 0.0085(2) 0.3685(2) 0.83038(14) 0.0432(8) Uani 1 1 d . . .
H14 H -0.0506 0.3799 0.8404 0.052 Uiso 1 1 calc R . .
C15 C 0.2515(2) 0.0246(2) 0.88490(14) 0.0434(8) Uani 1 1 d . . .
C16 C 0.2468(3) -0.0457(2) 0.85290(16) 0.0585(10) Uani 1 1 d . . .
H16 H 0.1841 -0.0672 0.8331 0.070 Uiso 1 1 calc R . .
C17 C 0.3326(4) -0.0847(3) 0.8497(2) 0.0792(14) Uani 1 1 d . . .
H17 H 0.3289 -0.1318 0.8268 0.095 Uiso 1 1 calc R . .
C18 C 0.4232(4) -0.0554(3) 0.8794(2) 0.0842(16) Uani 1 1 d . . .
H18 H 0.4820 -0.0825 0.8772 0.101 Uiso 1 1 calc R . .
C19 C 0.4294(3) 0.0129(3) 0.9125(2) 0.0730(13) Uani 1 1 d . . .
H19 H 0.4922 0.0328 0.9333 0.088 Uiso 1 1 calc R . .
C20 C 0.3435(3) 0.0526(2) 0.91518(16) 0.0558(10) Uani 1 1 d . . .
H20 H 0.3477 0.0997 0.9381 0.067 Uiso 1 1 calc R . .
C21 C -0.2023(3) 0.3745(3) 0.69397(19) 0.0751(13) Uani 1 1 d . . .
H21A H -0.2390 0.3571 0.6569 0.113 Uiso 1 1 calc R . .
H21B H -0.1441 0.4066 0.6923 0.113 Uiso 1 1 calc R . .
H21C H -0.2452 0.4087 0.7097 0.113 Uiso 1 1 calc R . .
C22 C 0.0328(3) 0.2145(3) 0.60577(16) 0.0693(12) Uani 1 1 d . . .
H22A H 0.0087 0.1648 0.5840 0.104 Uiso 1 1 calc R . .
H22B H 0.1051 0.2175 0.6137 0.104 Uiso 1 1 calc R . .
H22C H 0.0030 0.2636 0.5851 0.104 Uiso 1 1 calc R . .
C23 C 0.0885(11) 0.2532(8) 0.9870(5) 0.095(5) Uani 0.50 1 d PDU A 1
H23A H 0.0940 0.2137 1.0175 0.114 Uiso 0.50 1 calc PR A 1
H23B H 0.0281 0.2870 0.9828 0.114 Uiso 0.50 1 calc PR A 1
C23' C 0.0916(8) 0.2829(7) 0.9729(4) 0.062(3) Uani 0.50 1 d PDU A 2
H23C H 0.0288 0.2932 0.9824 0.074 Uiso 0.50 1 calc PR A 2
H23D H 0.1087 0.3326 0.9547 0.074 Uiso 0.50 1 calc PR A 2
C24 C 0.1825(10) 0.3100(7) 0.9989(5) 0.118(5) Uani 0.50 1 d PD A 1
H24A H 0.1941 0.3331 0.9650 0.142 Uiso 0.50 1 calc PR A 1
H24B H 0.1809 0.3550 1.0251 0.142 Uiso 0.50 1 calc PR A 1
C24' C 0.1769(6) 0.2602(8) 1.0252(3) 0.082(3) Uani 0.50 1 d PD A 2
H24C H 0.1742 0.2969 1.0560 0.098 Uiso 0.50 1 calc PR A 2
H24D H 0.1689 0.2023 1.0361 0.098 Uiso 0.50 1 calc PR A 2
C25 C 0.2566(13) 0.2412(10) 1.0246(8) 0.135(7) Uani 0.50 1 d PDU A 1
H25A H 0.3215 0.2658 1.0419 0.203 Uiso 0.50 1 calc PR A 1
H25B H 0.2624 0.2025 0.9959 0.203 Uiso 0.50 1 calc PR A 1
H25C H 0.2329 0.2116 1.0522 0.203 Uiso 0.50 1 calc PR A 1
C25' C 0.2752(9) 0.2701(13) 1.0127(7) 0.114(5) Uani 0.50 1 d PDU A 2
H25D H 0.3079 0.3204 1.0303 0.171 Uiso 0.50 1 calc PR A 2
H25E H 0.2644 0.2741 0.9729 0.171 Uiso 0.50 1 calc PR A 2
H25F H 0.3172 0.2221 1.0267 0.171 Uiso 0.50 1 calc PR A 2
C26 C -0.1464(8) 0.0677(7) 0.8984(5) 0.089(4) Uani 0.50 1 d PD A 1
H26A H -0.1769 0.0313 0.8668 0.107 Uiso 0.50 1 calc PR A 1
H26B H -0.1892 0.1171 0.8952 0.107 Uiso 0.50 1 calc PR A 1
C26' C -0.0875(7) 0.0689(6) 0.9365(4) 0.072(3) Uani 0.50 1 d PD A 2
H26C H -0.0784 0.1147 0.9634 0.087 Uiso 0.50 1 calc PR A 2
H26D H -0.0469 0.0215 0.9548 0.087 Uiso 0.50 1 calc PR A 2
C27 C -0.1489(9) 0.0227(8) 0.9495(5) 0.100(4) Uani 0.50 1 d PD A 1
H27A H -0.1230 0.0591 0.9817 0.120 Uiso 0.50 1 calc PR A 1
H27B H -0.1060 -0.0268 0.9541 0.120 Uiso 0.50 1 calc PR A 1
C27' C -0.1939(7) 0.0441(10) 0.9194(4) 0.100(4) Uani 0.50 1 d PD A 2
H27C H -0.2027 -0.0019 0.8927 0.120 Uiso 0.50 1 calc PR A 2
H27D H -0.2342 0.0914 0.9006 0.120 Uiso 0.50 1 calc PR A 2
C28 C -0.2559(11) -0.0037(13) 0.9465(7) 0.118(7) Uani 0.50 1 d PD A 1
H28A H -0.2568 -0.0314 0.9807 0.177 Uiso 0.50 1 calc PR A 1
H28B H -0.2803 -0.0417 0.9156 0.177 Uiso 0.50 1 calc PR A 1
H28C H -0.2986 0.0453 0.9413 0.177 Uiso 0.50 1 calc PR A 1
C28' C -0.2317(10) 0.0172(10) 0.9675(6) 0.088(5) Uani 0.50 1 d PDU A 2
H28D H -0.1756 0.0000 0.9981 0.131 Uiso 0.50 1 calc PR A 2
H28E H -0.2776 -0.0293 0.9562 0.131 Uiso 0.50 1 calc PR A 2
H28F H -0.2661 0.0635 0.9792 0.131 Uiso 0.50 1 calc PR A 2
C29 C 0.6651(2) 0.46553(19) 0.89884(13) 0.0377(7) Uani 1 1 d . . .
H29A H 0.6875 0.4369 0.9347 0.045 Uiso 1 1 calc R . .
H29B H 0.6147 0.5068 0.9018 0.045 Uiso 1 1 calc R . .
C30 C 0.6891(2) 0.34163(18) 0.84879(13) 0.0334(7) Uani 1 1 d . . .
H30A H 0.7423 0.3356 0.8836 0.040 Uiso 1 1 calc R . .
H30B H 0.7198 0.3622 0.8206 0.040 Uiso 1 1 calc R . .
C31 C 0.5658(2) 0.44641(19) 0.80444(13) 0.0399(8) Uani 1 1 d . . .
H31A H 0.6155 0.4789 0.7921 0.048 Uiso 1 1 calc R . .
H31B H 0.5165 0.4856 0.8114 0.048 Uiso 1 1 calc R . .
C32 C 0.5147(2) 0.38843(19) 0.75964(13) 0.0377(7) Uani 1 1 d . . .
C33 C 0.4426(2) 0.33491(19) 0.76860(13) 0.0383(7) Uani 1 1 d . . .
C34 C 0.4004(2) 0.2768(2) 0.72801(14) 0.0417(8) Uani 1 1 d . . .
C35 C 0.4244(2) 0.2771(2) 0.67825(14) 0.0467(8) Uani 1 1 d . . .
H35 H 0.3940 0.2381 0.6507 0.056 Uiso 1 1 calc R . .
C36 C 0.4919(3) 0.3333(2) 0.66815(14) 0.0471(8) Uani 1 1 d . . .
C37 C 0.5375(2) 0.3870(2) 0.70950(13) 0.0422(8) Uani 1 1 d . . .
H37 H 0.5859 0.4242 0.7037 0.051 Uiso 1 1 calc R . .
C38 C 0.6436(2) 0.25819(18) 0.83153(12) 0.0323(7) Uani 1 1 d . . .
C39 C 0.6832(2) 0.20501(19) 0.80044(13) 0.0391(8) Uani 1 1 d . . .
H39 H 0.7370 0.2221 0.7871 0.047 Uiso 1 1 calc R . .
C40 C 0.6434(3) 0.1266(2) 0.78904(14) 0.0473(9) Uani 1 1 d . . .
H40 H 0.6701 0.0888 0.7683 0.057 Uiso 1 1 calc R . .
C41 C 0.5640(3) 0.1042(2) 0.80833(14) 0.0487(9) Uani 1 1 d . . .
H41 H 0.5353 0.0508 0.8009 0.058 Uiso 1 1 calc R . .
C42 C 0.5278(3) 0.1601(2) 0.83814(14) 0.0443(8) Uani 1 1 d . . .
H42 H 0.4727 0.1447 0.8509 0.053 Uiso 1 1 calc R . .
C43 C 0.7529(2) 0.51155(19) 0.88912(13) 0.0383(7) Uani 1 1 d . . .
C44 C 0.8491(3) 0.4851(2) 0.91361(15) 0.0488(9) Uani 1 1 d . . .
H44 H 0.8600 0.4372 0.9362 0.059 Uiso 1 1 calc R . .
C45 C 0.9294(3) 0.5277(3) 0.90549(19) 0.0649(12) Uani 1 1 d . . .
H45 H 0.9949 0.5093 0.9227 0.078 Uiso 1 1 calc R . .
C46 C 0.9143(3) 0.5970(3) 0.87236(19) 0.0683(12) Uani 1 1 d . . .
H46 H 0.9694 0.6256 0.8662 0.082 Uiso 1 1 calc R . .
C47 C 0.8198(3) 0.6245(2) 0.84829(17) 0.0621(11) Uani 1 1 d . . .
H47 H 0.8095 0.6722 0.8255 0.075 Uiso 1 1 calc R . .
C48 C 0.7398(3) 0.5830(2) 0.85716(14) 0.0476(9) Uani 1 1 d . . .
H48 H 0.6748 0.6034 0.8412 0.057 Uiso 1 1 calc R . .
C49 C 0.3147(3) 0.1485(2) 0.70920(19) 0.0698(12) Uani 1 1 d . . .
H49A H 0.3767 0.1251 0.7050 0.105 Uiso 1 1 calc R . .
H49B H 0.2705 0.1617 0.6730 0.105 Uiso 1 1 calc R . .
H49C H 0.2826 0.1081 0.7275 0.105 Uiso 1 1 calc R . .
C50 C 0.5142(3) 0.3350(3) 0.61314(15) 0.0663(11) Uani 1 1 d . . .
H50A H 0.5695 0.3729 0.6149 0.099 Uiso 1 1 calc R . .
H50B H 0.4555 0.3540 0.5849 0.099 Uiso 1 1 calc R . .
H50C H 0.5320 0.2793 0.6040 0.099 Uiso 1 1 calc R . .
C51 C 0.3636(7) 0.4536(9) 0.9016(5) 0.092(4) Uani 0.40 1 d PDU B 1
H51A H 0.3174 0.4062 0.8920 0.110 Uiso 0.40 1 calc PR B 1
H51B H 0.3486 0.4921 0.8700 0.110 Uiso 0.40 1 calc PR B 1
C51' C 0.3942(6) 0.4396(6) 0.9440(4) 0.102(3) Uani 0.60 1 d PDU B 2
H51C H 0.4300 0.4643 0.9797 0.122 Uiso 0.60 1 calc PR B 2
H51D H 0.3632 0.3871 0.9508 0.122 Uiso 0.60 1 calc PR B 2
C52 C 0.3474(9) 0.4978(8) 0.9513(4) 0.086(4) Uani 0.40 1 d PDU B 1
H52A H 0.3961 0.5430 0.9634 0.103 Uiso 0.40 1 calc PR B 1
H52B H 0.3541 0.4587 0.9822 0.103 Uiso 0.40 1 calc PR B 1
C52' C 0.3136(7) 0.5009(7) 0.9102(4) 0.112(3) Uani 0.60 1 d PDU B 2
H52C H 0.3424 0.5569 0.9111 0.134 Uiso 0.60 1 calc PR B 2
H52D H 0.2910 0.4826 0.8715 0.134 Uiso 0.60 1 calc PR B 2
C53 C 0.2403(11) 0.5329(13) 0.9322(9) 0.117(4) Uani 0.40 1 d PDU B 1
H53A H 0.2221 0.5563 0.9637 0.175 Uiso 0.40 1 calc PR B 1
H53B H 0.1940 0.4884 0.9160 0.175 Uiso 0.40 1 calc PR B 1
H53C H 0.2371 0.5762 0.9047 0.175 Uiso 0.40 1 calc PR B 1
C53' C 0.2280(8) 0.5033(8) 0.9341(6) 0.117(4) Uani 0.60 1 d PDU B 2
H53D H 0.2432 0.5404 0.9659 0.175 Uiso 0.60 1 calc PR B 2
H53E H 0.2152 0.4475 0.9457 0.175 Uiso 0.60 1 calc PR B 2
H53F H 0.1691 0.5235 0.9064 0.175 Uiso 0.60 1 calc PR B 2
C54 C 0.6349(4) 0.2382(3) 0.98046(16) 0.0711(12) Uani 1 1 d . B .
H54A H 0.6483 0.1928 0.9574 0.085 Uiso 1 1 calc R . .
H54B H 0.5784 0.2214 0.9943 0.085 Uiso 1 1 calc R . .
C55 C 0.7235(4) 0.2516(3) 1.02760(19) 0.0811(14) Uani 1 1 d . . .
H55A H 0.7071 0.2932 1.0524 0.097 Uiso 1 1 calc R B .
H55B H 0.7395 0.1992 1.0484 0.097 Uiso 1 1 calc R . .
C56 C 0.8131(4) 0.2799(4) 1.0121(2) 0.1030(19) Uani 1 1 d . B .
H56A H 0.7982 0.3318 0.9915 0.154 Uiso 1 1 calc R . .
H56B H 0.8323 0.2377 0.9892 0.154 Uiso 1 1 calc R . .
H56C H 0.8676 0.2887 1.0454 0.154 Uiso 1 1 calc R . .

loop_
_atom_site_aniso_label
_atom_site_aniso_U_11
_atom_site_aniso_U_22
_atom_site_aniso_U_33
_atom_site_aniso_U_23
_atom_site_aniso_U_13
_atom_site_aniso_U_12
V1 0.0327(3) 0.0455(3) 0.0474(3) -0.0031(3) 0.0196(3) -0.0015(2)
V2 0.0358(3) 0.0471(4) 0.0519(4) -0.0058(3) 0.0240(3) 0.0004(3)
N1 0.0320(14) 0.0360(15) 0.0461(16) -0.0019(12) 0.0127(12) -0.0031(11)
N2 0.0317(14) 0.0369(15) 0.0428(15) -0.0103(12) 0.0131(12) -0.0013(11)
N3 0.0279(13) 0.0327(14) 0.0411(15) -0.0027(11) 0.0094(12) 0.0034(11)
N4 0.0326(14) 0.0371(15) 0.0426(15) 0.0017(12) 0.0148(12) 0.0009(12)
O1 0.0428(14) 0.0628(16) 0.0539(15) -0.0021(12) 0.0236(12) 0.0076(12)
O2 0.0281(11) 0.0526(14) 0.0454(13) -0.0022(11) 0.0128(10) -0.0056(10)
O3 0.0474(14) 0.0566(15) 0.0417(13) -0.0096(11) 0.0159(11) 0.0005(11)
O4 0.0454(14) 0.0577(16) 0.0642(17) 0.0081(13) 0.0232(13) -0.0078(12)
O5 0.0358(13) 0.0586(16) 0.0630(16) 0.0082(12) 0.0201(12) 0.0070(11)
O6 0.0509(15) 0.0657(17) 0.0708(18) -0.0085(14) 0.0364(14) -0.0107(13)
O7 0.0246(11) 0.0523(14) 0.0571(15) -0.0095(11) 0.0135(11) 0.0033(10)
O8 0.0422(14) 0.0614(16) 0.0670(17) -0.0163(13) 0.0250(13) 0.0096(12)
O9 0.0493(14) 0.0492(14) 0.0446(13) 0.0013(11) 0.0206(12) 0.0010(11)
O10 0.0374(13) 0.0511(15) 0.0714(17) -0.0160(13) 0.0182(13) -0.0084(11)
C1 0.0397(19) 0.0421(19) 0.052(2) 0.0011(16) 0.0147(17) 0.0002(15)
C2 0.0259(15) 0.0398(18) 0.0477(19) -0.0051(15) 0.0133(15) -0.0032(13)
C3 0.0378(18) 0.0361(18) 0.057(2) -0.0130(16) 0.0159(17) -0.0015(15)
C4 0.0301(16) 0.0375(17) 0.0450(19) -0.0121(14) 0.0092(15) -0.0092(14)
C5 0.0285(16) 0.0420(18) 0.0459(19) -0.0107(15) 0.0121(15) -0.0107(14)
C6 0.0293(17) 0.047(2) 0.052(2) -0.0049(16) 0.0106(16) -0.0041(15)
C7 0.0393(19) 0.056(2) 0.045(2) 0.0008(17) 0.0110(16) -0.0097(17)
C8 0.045(2) 0.052(2) 0.050(2) -0.0085(18) 0.0185(18) -0.0100(17)
C9 0.0382(19) 0.048(2) 0.053(2) -0.0156(17) 0.0175(17) -0.0063(16)
C10 0.0279(16) 0.0367(17) 0.0399(18) -0.0081(14) 0.0076(14) -0.0040(13)
C11 0.0328(17) 0.048(2) 0.060(2) -0.0059(17) 0.0223(17) -0.0063(15)
C12 0.054(2) 0.0376(19) 0.067(2) 0.0021(17) 0.025(2) -0.0071(17)
C13 0.053(2) 0.0354(19) 0.060(2) -0.0045(16) 0.0171(19) 0.0032(16)
C14 0.0367(18) 0.0392(19) 0.056(2) -0.0108(16) 0.0168(16) 0.0038(15)
C15 0.0389(19) 0.0392(19) 0.056(2) 0.0054(16) 0.0189(17) 0.0030(15)
C16 0.059(2) 0.046(2) 0.069(3) 0.0030(19) 0.016(2) 0.0101(19)
C17 0.096(4) 0.058(3) 0.092(4) 0.007(2) 0.039(3) 0.032(3)
C18 0.069(3) 0.072(3) 0.128(5) 0.040(3) 0.056(3) 0.036(3)
C19 0.040(2) 0.064(3) 0.114(4) 0.029(3) 0.020(2) 0.005(2)
C20 0.048(2) 0.046(2) 0.071(3) 0.0139(19) 0.013(2) 0.0030(17)
C21 0.060(3) 0.076(3) 0.095(3) 0.026(3) 0.029(3) 0.024(2)
C22 0.071(3) 0.089(3) 0.057(3) -0.006(2) 0.033(2) -0.004(2)
C23 0.094(6) 0.101(7) 0.091(6) -0.011(4) 0.027(4) 0.007(4)
C23' 0.065(4) 0.057(4) 0.057(4) -0.020(4) 0.006(3) 0.001(4)
C24 0.199(19) 0.087(9) 0.082(9) -0.023(7) 0.063(11) -0.005(10)
C24' 0.072(7) 0.135(10) 0.045(5) -0.040(6) 0.026(5) -0.054(7)
C25 0.126(10) 0.132(10) 0.120(10) 0.006(8) -0.013(8) -0.032(8)
C25' 0.085(7) 0.155(10) 0.090(8) 0.006(7) 0.003(6) -0.038(7)
C26 0.051(6) 0.105(8) 0.115(9) 0.064(7) 0.030(7) 0.006(5)
C26' 0.069(6) 0.090(7) 0.061(6) 0.023(5) 0.023(5) -0.009(5)
C27 0.093(10) 0.116(10) 0.107(11) 0.044(8) 0.054(8) 0.018(8)
C27' 0.067(8) 0.156(13) 0.082(9) 0.038(8) 0.030(7) 0.001(8)
C28 0.127(13) 0.122(13) 0.130(15) -0.010(10) 0.078(12) -0.056(10)
C28' 0.095(7) 0.085(8) 0.101(8) 0.033(7) 0.057(6) -0.002(6)
C29 0.0346(17) 0.0375(18) 0.0403(18) -0.0041(14) 0.0093(15) 0.0029(14)
C30 0.0281(15) 0.0359(17) 0.0374(17) 0.0018(13) 0.0110(14) 0.0016(13)
C31 0.0345(17) 0.0359(18) 0.047(2) 0.0013(15) 0.0081(15) 0.0029(14)
C32 0.0309(17) 0.0351(17) 0.0431(19) 0.0013(14) 0.0038(15) 0.0080(14)
C33 0.0262(16) 0.0410(18) 0.0466(19) -0.0028(15) 0.0080(15) 0.0089(14)
C34 0.0253(16) 0.0428(19) 0.054(2) -0.0036(16) 0.0052(15) 0.0045(14)
C35 0.0393(19) 0.046(2) 0.049(2) -0.0083(16) 0.0026(17) 0.0045(16)
C36 0.044(2) 0.050(2) 0.045(2) 0.0007(17) 0.0085(17) 0.0089(17)
C37 0.0339(17) 0.0436(19) 0.045(2) 0.0046(16) 0.0046(15) 0.0047(15)
C38 0.0268(15) 0.0372(17) 0.0333(16) 0.0053(13) 0.0089(13) 0.0043(13)
C39 0.0338(17) 0.0423(19) 0.0449(19) -0.0001(15) 0.0172(15) 0.0054(14)
C40 0.051(2) 0.044(2) 0.051(2) -0.0066(16) 0.0204(18) 0.0095(17)
C41 0.055(2) 0.0357(19) 0.058(2) -0.0055(16) 0.0202(19) -0.0056(16)
C42 0.0419(19) 0.0419(19) 0.053(2) 0.0020(16) 0.0191(17) -0.0053(15)
C43 0.0383(18) 0.0360(18) 0.0397(18) -0.0092(14) 0.0092(15) 0.0004(14)
C44 0.041(2) 0.042(2) 0.061(2) -0.0082(17) 0.0115(18) -0.0014(16)
C45 0.037(2) 0.058(3) 0.100(3) -0.031(2) 0.020(2) -0.0039(18)
C46 0.069(3) 0.054(3) 0.095(3) -0.023(2) 0.046(3) -0.025(2)
C47 0.083(3) 0.046(2) 0.061(3) -0.0060(19) 0.026(2) -0.015(2)
C48 0.053(2) 0.0379(19) 0.050(2) -0.0076(16) 0.0094(18) -0.0052(16)
C49 0.055(2) 0.059(3) 0.099(3) -0.029(2) 0.027(2) -0.018(2)
C50 0.071(3) 0.081(3) 0.047(2) -0.005(2) 0.016(2) -0.006(2)
C51 0.085(5) 0.095(6) 0.096(6) -0.025(4) 0.025(4) 0.020(4)
C51' 0.127(5) 0.099(5) 0.099(5) -0.006(4) 0.064(4) 0.011(4)
C52 0.089(5) 0.101(6) 0.079(5) -0.011(4) 0.041(4) 0.030(4)
C52' 0.112(5) 0.118(5) 0.107(5) -0.009(4) 0.034(4) 0.005(4)
C53 0.097(5) 0.112(8) 0.139(5) -0.017(5) 0.030(4) 0.002(5)
C53' 0.097(5) 0.112(8) 0.139(5) -0.017(5) 0.030(4) 0.002(5)
C54 0.097(4) 0.068(3) 0.046(2) 0.010(2) 0.016(2) -0.015(3)
C55 0.090(4) 0.092(4) 0.066(3) 0.024(3) 0.031(3) 0.014(3)
C56 0.075(3) 0.165(6) 0.070(3) 0.034(3) 0.022(3) 0.030(4)

loop_
_atom_type_symbol
_atom_type_description
_atom_type_scat_dispersion_real
_atom_type_scat_dispersion_imag
_atom_type_scat_source
C C 0.0033 0.0016 'International Tables Vol C Tables 4.2.6.8 and 6.1.1.4'
H H 0.0000 0.0000 'International Tables Vol C Tables 4.2.6.8 and 6.1.1.4'
N N 0.0061 0.0033 'International Tables Vol C Tables 4.2.6.8 and 6.1.1.4'
O O 0.0106 0.0060 'International Tables Vol C Tables 4.2.6.8 and 6.1.1.4'
V V 0.3005 0.5294 'International Tables Vol C Tables 4.2.6.8 and 6.1.1.4'

loop_
_geom_angle_atom_site_label_1
_geom_angle_atom_site_label_2
_geom_angle_atom_site_label_3
_geom_angle
O1 V1 O4 104.05(12)
O1 V1 O3 97.86(11)
O4 V1 O3 98.29(11)
O1 V1 O2 97.24(11)
O4 V1 O2 93.92(11)
O3 V1 O2 157.64(10)
O1 V1 N2 94.92(11)
O4 V1 N2 160.43(10)
O3 V1 N2 83.62(10)
O2 V1 N2 78.74(9)
O1 V1 N1 168.44(11)
O4 V1 N1 87.49(10)
O3 V1 N1 79.47(9)
O2 V1 N1 82.45(9)
N2 V1 N1 73.65(9)
O6 V2 O8 104.23(12)
O6 V2 O9 98.29(12)
O8 V2 O9 98.76(11)
O6 V2 O7 96.35(12)
O8 V2 O7 94.13(11)
O9 V2 O7 157.45(9)
O6 V2 N4 95.32(11)
O8 V2 N4 159.78(11)
O9 V2 N4 83.24(10)
O7 V2 N4 78.40(9)
O6 V2 N3 169.54(11)
O8 V2 N3 86.23(10)
O9 V2 N3 79.93(9)
O7 V2 N3 82.56(9)
N4 V2 N3 74.25(9)
C2 N1 C1 111.3(2)
C2 N1 C3 111.7(2)
C1 N1 C3 109.8(3)
C2 N1 V1 106.11(17)
C1 N1 V1 107.09(17)
C3 N1 V1 110.71(18)
C10 N2 C14 118.9(3)
C10 N2 V1 119.6(2)
C14 N2 V1 120.9(2)
C30 N3 C31 111.8(2)
C30 N3 C29 110.7(2)
C31 N3 C29 109.6(2)
C30 N3 V2 105.91(17)
C31 N3 V2 110.66(17)
C29 N3 V2 108.06(17)
C38 N4 C42 118.6(3)
C38 N4 V2 119.9(2)
C42 N4 V2 121.2(2)
C5 O2 V1 131.37(19)
C23 O3 V1 130.2(6)
C23' O3 V1 122.0(4)
C26' O4 V1 128.4(5)
C26 O4 V1 128.3(5)
C6 O5 C21 116.9(3)
C33 O7 V2 130.77(19)
C51 O8 V2 126.2(6)
C51' O8 V2 126.7(4)
C54 O9 V2 126.4(2)
C34 O10 C49 116.4(3)
N1 C1 C15 117.3(3)
N1 C1 H1A 108.0
C15 C1 H1A 108.0
N1 C1 H1B 108.0
C15 C1 H1B 108.0
H1A C1 H1B 107.2
N1 C2 C10 112.3(2)
N1 C2 H2A 109.1
C10 C2 H2A 109.1
N1 C2 H2B 109.1
C10 C2 H2B 109.1
H2A C2 H2B 107.9
N1 C3 C4 114.3(3)
N1 C3 H3A 108.7
C4 C3 H3A 108.7
N1 C3 H3B 108.7
C4 C3 H3B 108.7
H3A C3 H3B 107.6
C9 C4 C5 120.2(3)
C9 C4 C3 122.0(3)
C5 C4 C3 117.7(3)
O2 C5 C4 121.9(3)
O2 C5 C6 120.2(3)
C4 C5 C6 117.9(3)
O5 C6 C7 124.1(3)
O5 C6 C5 115.3(3)
C7 C6 C5 120.5(3)
C8 C7 C6 120.8(3)
C8 C7 H7 119.6
C6 C7 H7 119.6
C9 C8 C7 118.6(3)
C9 C8 C22 120.7(3)
C7 C8 C22 120.6(4)
C8 C9 C4 121.6(3)
C8 C9 H9 119.2
C4 C9 H9 119.2
N2 C10 C11 121.2(3)
N2 C10 C2 117.2(3)
C11 C10 C2 121.6(3)
C10 C11 C12 119.5(3)
C10 C11 H11 120.3
C12 C11 H11 120.3
C13 C12 C11 119.0(3)
C13 C12 H12 120.5
C11 C12 H12 120.5
C14 C13 C12 119.1(3)
C14 C13 H13 120.5
C12 C13 H13 120.5
N2 C14 C13 122.3(3)
N2 C14 H14 118.8
C13 C14 H14 118.8
C20 C15 C16 118.6(3)
C20 C15 C1 120.2(3)
C16 C15 C1 121.0(3)
C17 C16 C15 120.4(4)
C17 C16 H16 119.8
C15 C16 H16 119.8
C18 C17 C16 120.1(4)
C18 C17 H17 120.0
C16 C17 H17 120.0
C17 C18 C19 120.3(4)
C17 C18 H18 119.8
C19 C18 H18 119.8
C18 C19 C20 119.6(4)
C18 C19 H19 120.2
C20 C19 H19 120.2
C15 C20 C19 120.9(4)
C15 C20 H20 119.6
C19 C20 H20 119.6
O5 C21 H21A 109.5
O5 C21 H21B 109.5
H21A C21 H21B 109.5
O5 C21 H21C 109.5
H21A C21 H21C 109.5
H21B C21 H21C 109.5
C8 C22 H22A 109.5
C8 C22 H22B 109.5
H22A C22 H22B 109.5
C8 C22 H22C 109.5
H22A C22 H22C 109.5
H22B C22 H22C 109.5
O3 C23 C24 106.9(8)
O3 C23 H23A 110.3
C24 C23 H23A 110.3
O3 C23 H23B 110.3
C24 C23 H23B 110.3
H23A C23 H23B 108.6
O3 C23' C24' 103.6(7)
O3 C23' H23C 111.0
C24' C23' H23C 111.0
O3 C23' H23D 111.0
C24' C23' H23D 111.0
H23C C23' H23D 109.0
C25 C24 C23 95.3(13)
C25 C24 H24A 112.7
C23 C24 H24A 112.7
C25 C24 H24B 112.7
C23 C24 H24B 112.7
H24A C24 H24B 110.2
C25' C24' C23' 109.1(11)
C25' C24' H24C 109.8
C23' C24' H24C 109.8
C25' C24' H24D 109.9
C23' C24' H24D 109.9
H24C C24' H24D 108.3
C24 C25 H25A 109.5
C24 C25 H25B 109.5
H25A C25 H25B 109.5
C24 C25 H25C 109.5
H25A C25 H25C 109.5
H25B C25 H25C 109.5
C24' C25' H25D 109.5
C24' C25' H25E 109.5
H25D C25' H25E 109.5
C24' C25' H25F 109.5
H25D C25' H25F 109.5
H25E C25' H25F 109.5
O4 C26 C27 118.3(9)
O4 C26 H26A 107.7
C27 C26 H26A 107.7
O4 C26 H26B 107.7
C27 C26 H26B 107.7
H26A C26 H26B 107.1
O4 C26' C27' 111.7(8)
O4 C26' H26C 109.3
C27' C26' H26C 109.3
O4 C26' H26D 109.3
C27' C26' H26D 109.3
H26C C26' H26D 107.9
C26 C27 C28 110.4(12)
C26 C27 H27A 109.6
C28 C27 H27A 109.6
C26 C27 H27B 109.6
C28 C27 H27B 109.6
H27A C27 H27B 108.1
C26' C27' C28' 112.7(8)
C26' C27' H27C 109.0
C28' C27' H27C 109.0
C26' C27' H27D 109.0
C28' C27' H27D 109.0
H27C C27' H27D 107.8
C27 C28 H28A 109.5
C27 C28 H28B 109.5
H28A C28 H28B 109.5
C27 C28 H28C 109.5
H28A C28 H28C 109.5
H28B C28 H28C 109.5
C27' C28' H28D 109.5
C27' C28' H28E 109.5
H28D C28' H28E 109.5
C27' C28' H28F 109.5
H28D C28' H28F 109.5
H28E C28' H28F 109.5
N3 C29 C43 116.6(2)
N3 C29 H29A 108.2
C43 C29 H29A 108.2
N3 C29 H29B 108.2
C43 C29 H29B 108.2
H29A C29 H29B 107.3
N3 C30 C38 113.0(2)
N3 C30 H30A 109.0
C38 C30 H30A 109.0
N3 C30 H30B 109.0
C38 C30 H30B 109.0
H30A C30 H30B 107.8
N3 C31 C32 113.2(3)
N3 C31 H31A 108.9
C32 C31 H31A 108.9
N3 C31 H31B 108.9
C32 C31 H31B 108.9
H31A C31 H31B 107.8
C37 C32 C33 119.8(3)
C37 C32 C31 121.4(3)
C33 C32 C31 118.8(3)
O7 C33 C32 121.0(3)
O7 C33 C34 120.6(3)
C32 C33 C34 118.4(3)
O10 C34 C35 124.3(3)
O10 C34 C33 115.4(3)
C35 C34 C33 120.3(3)
C36 C35 C34 121.2(3)
C36 C35 H35 119.4
C34 C35 H35 119.4
C37 C36 C35 118.1(3)
C37 C36 C50 121.4(3)
C35 C36 C50 120.6(3)
C36 C37 C32 122.0(3)
C36 C37 H37 119.0
C32 C37 H37 119.0
N4 C38 C39 121.7(3)
N4 C38 C30 117.0(3)
C39 C38 C30 121.2(3)
C38 C39 C40 119.0(3)
C38 C39 H39 120.5
C40 C39 H39 120.5
C41 C40 C39 119.0(3)
C41 C40 H40 120.5
C39 C40 H40 120.5
C42 C41 C40 118.9(3)
C42 C41 H41 120.5
C40 C41 H41 120.5
N4 C42 C41 122.8(3)
N4 C42 H42 118.6
C41 C42 H42 118.6
C44 C43 C48 118.1(3)
C44 C43 C29 120.6(3)
C48 C43 C29 121.2(3)
C45 C44 C43 120.7(4)
C45 C44 H44 119.6
C43 C44 H44 119.6
C46 C45 C44 120.1(4)
C46 C45 H45 120.0
C44 C45 H45 120.0
C47 C46 C45 120.0(4)
C47 C46 H46 120.0
C45 C46 H46 120.0
C46 C47 C48 120.0(4)
C46 C47 H47 120.0
C48 C47 H47 120.0
C47 C48 C43 121.1(4)
C47 C48 H48 119.5
C43 C48 H48 119.5
O10 C49 H49A 109.5
O10 C49 H49B 109.5
H49A C49 H49B 109.5
O10 C49 H49C 109.5
H49A C49 H49C 109.5
H49B C49 H49C 109.5
C36 C50 H50A 109.5
C36 C50 H50B 109.5
H50A C50 H50B 109.5
C36 C50 H50C 109.5
H50A C50 H50C 109.5
H50B C50 H50C 109.5
O8 C51 C52 111.9(8)
O8 C51 H51A 109.2
C52 C51 H51A 109.2
O8 C51 H51B 109.2
C52 C51 H51B 109.2
H51A C51 H51B 107.9
O8 C51' C52' 105.7(7)
O8 C51' H51C 110.6
C52' C51' H51C 110.6
O8 C51' H51D 110.6
C52' C51' H51D 110.6
H51C C51' H51D 108.7
C51 C52 C53 105.5(8)
C51 C52 H52A 110.6
C53 C52 H52A 110.6
C51 C52 H52B 110.6
C53 C52 H52B 110.6
H52A C52 H52B 108.8
C53' C52' C51' 109.6(7)
C53' C52' H52C 109.7
C51' C52' H52C 109.7
C53' C52' H52D 109.7
C51' C52' H52D 109.7
H52C C52' H52D 108.2
C52 C53 H53A 109.5
C52 C53 H53B 109.5
H53A C53 H53B 109.5
C52 C53 H53C 109.5
H53A C53 H53C 109.5
H53B C53 H53C 109.5
C52' C53' H53D 109.5
C52' C53' H53E 109.5
H53D C53' H53E 109.5
C52' C53' H53F 109.5
H53D C53' H53F 109.5
H53E C53' H53F 109.5
O9 C54 C55 111.6(4)
O9 C54 H54A 109.3
C55 C54 H54A 109.3
O9 C54 H54B 109.3
C55 C54 H54B 109.3
H54A C54 H54B 108.0
C56 C55 C54 114.4(4)
C56 C55 H55A 108.7
C54 C55 H55A 108.7
C56 C55 H55B 108.7
C54 C55 H55B 108.7
H55A C55 H55B 107.6
C55 C56 H56A 109.5
C55 C56 H56B 109.5
H56A C56 H56B 109.5
C55 C56 H56C 109.5
H56A C56 H56C 109.5
H56B C56 H56C 109.5

loop_
_geom_bond_atom_site_label_1
_geom_bond_atom_site_label_2
_geom_bond_distance
V1 O1 1.598(2)
V1 O4 1.803(2)
V1 O3 1.817(2)
V1 O2 1.924(2)
V1 N2 2.196(3)
V1 N1 2.430(2)
V2 O6 1.596(2)
V2 O8 1.791(2)
V2 O9 1.825(2)
V2 O7 1.939(2)
V2 N4 2.179(2)
V2 N3 2.429(2)
N1 C2 1.484(4)
N1 C1 1.489(4)
N1 C3 1.492(4)
N2 C10 1.341(4)
N2 C14 1.346(4)
N3 C30 1.483(4)
N3 C31 1.488(4)
N3 C29 1.489(4)
N4 C38 1.344(4)
N4 C42 1.344(4)
O2 C5 1.331(4)
O3 C23 1.398(8)
O3 C23' 1.449(9)
O4 C26' 1.356(8)
O4 C26 1.381(10)
O5 C6 1.372(4)
O5 C21 1.424(4)
O7 C33 1.339(4)
O8 C51 1.384(8)
O8 C51' 1.422(6)
O9 C54 1.436(5)
O10 C34 1.379(4)
O10 C49 1.420(4)
C1 C15 1.511(4)
C1 H1A 0.9900
C1 H1B 0.9900
C2 C10 1.495(4)
C2 H2A 0.9900
C2 H2B 0.9900
C3 C4 1.497(5)
C3 H3A 0.9900
C3 H3B 0.9900
C4 C9 1.393(4)
C4 C5 1.396(4)
C5 C6 1.412(5)
C6 C7 1.388(4)
C7 C8 1.392(5)
C7 H7 0.9500
C8 C9 1.376(5)
C8 C22 1.522(5)
C9 H9 0.9500
C10 C11 1.385(4)
C11 C12 1.380(5)
C11 H11 0.9500
C12 C13 1.372(5)
C12 H12 0.9500
C13 C14 1.371(5)
C13 H13 0.9500
C14 H14 0.9500
C15 C20 1.383(5)
C15 C16 1.387(5)
C16 C17 1.383(5)
C16 H16 0.9500
C17 C18 1.371(7)
C17 H17 0.9500
C18 C19 1.376(7)
C18 H18 0.9500
C19 C20 1.384(5)
C19 H19 0.9500
C20 H20 0.9500
C21 H21A 0.9800
C21 H21B 0.9800
C21 H21C 0.9800
C22 H22A 0.9800
C22 H22B 0.9800
C22 H22C 0.9800
C23 C24 1.568(9)
C23 H23A 0.9900
C23 H23B 0.9900
C23' C24' 1.564(9)
C23' H23C 0.9900
C23' H23D 0.9900
C24 C25 1.539(9)
C24 H24A 0.9900
C24 H24B 0.9900
C24' C25' 1.508(9)
C24' H24C 0.9900
C24' H24D 0.9900
C25 H25A 0.9800
C25 H25B 0.9800
C25 H25C 0.9800
C25' H25D 0.9800
C25' H25E 0.9800
C25' H25F 0.9800
C26 C27 1.495(8)
C26 H26A 0.9900
C26 H26B 0.9900
C26' C27' 1.491(8)
C26' H26C 0.9900
C26' H26D 0.9900
C27 C28 1.543(9)
C27 H27A 0.9900
C27 H27B 0.9900
C27' C28' 1.522(9)
C27' H27C 0.9900
C27' H27D 0.9900
C28 H28A 0.9800
C28 H28B 0.9800
C28 H28C 0.9800
C28' H28D 0.9800
C28' H28E 0.9800
C28' H28F 0.9800
C29 C43 1.518(4)
C29 H29A 0.9900
C29 H29B 0.9900
C30 C38 1.505(4)
C30 H30A 0.9900
C30 H30B 0.9900
C31 C32 1.494(4)
C31 H31A 0.9900
C31 H31B 0.9900
C32 C37 1.394(4)
C32 C33 1.397(4)
C33 C34 1.399(4)
C34 C35 1.394(5)
C35 C36 1.387(5)
C35 H35 0.9500
C36 C37 1.375(5)
C36 C50 1.512(5)
C37 H37 0.9500
C38 C39 1.383(4)
C39 C40 1.383(5)
C39 H39 0.9500
C40 C41 1.383(5)
C40 H40 0.9500
C41 C42 1.364(4)
C41 H41 0.9500
C42 H42 0.9500
C43 C44 1.389(5)
C43 C48 1.394(5)
C44 C45 1.384(5)
C44 H44 0.9500
C45 C46 1.381(6)
C45 H45 0.9500
C46 C47 1.372(6)
C46 H46 0.9500
C47 C48 1.379(5)
C47 H47 0.9500
C48 H48 0.9500
C49 H49A 0.9800
C49 H49B 0.9800
C49 H49C 0.9800
C50 H50A 0.9800
C50 H50B 0.9800
C50 H50C 0.9800
C51 C52 1.519(9)
C51 H51A 0.9900
C51 H51B 0.9900
C51' C52' 1.568(8)
C51' H51C 0.9900
C51' H51D 0.9900
C52 C53 1.555(10)
C52 H52A 0.9900
C52 H52B 0.9900
C52' C53' 1.488(9)
C52' H52C 0.9900
C52' H52D 0.9900
C53 H53A 0.9800
C53 H53B 0.9800
C53 H53C 0.9800
C53' H53D 0.9800
C53' H53E 0.9800
C53' H53F 0.9800
C54 C55 1.483(6)
C54 H54A 0.9900
C54 H54B 0.9900
C55 C56 1.489(6)
C55 H55A 0.9900
C55 H55B 0.9900
C56 H56A 0.9800
C56 H56B 0.9800
C56 H56C 0.9800
